data_1550959
loop_
_publ_author_name
'Barrios Antunez, Diego'
'Greenhalgh, Mark'
'Brueckner, Alexander C.'
'Walden, Daniel M.'
'El\'ias-Rodr\'iguez, Pilar'
'Roberts, Patrick'
'Young, Benjamin'
'West, Thomas'
'Slawin, Alexandra'
'Ha Yeon Cheong, Paul'
'Smith, Andrew D.'

_publ_section_title
;
 Catalytic enantioselective synthesis of perfluoroalkyl-substituted
 \b-lactones via a concerted asynchronous [2+2] cycloaddition: A synthetic
 and computational study
;
_journal_name_full 'Chemical Science'
_journal_paper_doi 10.1039/C9SC00390H
_journal_year 2019
_chemical_absolute_configuration ad
_chemical_formula_moiety 'C18 H15 Br F3 N O2'
_chemical_formula_sum 'C18 H15 Br F3 N O2'
_chemical_formula_weight 414.22
_space_group_crystal_system orthorhombic
_space_group_IT_number 19
_space_group_name_Hall 'P 2ac 2ab'
_space_group_name_H-M_alt 'P 21 21 21'
_symmetry_space_group_name_Hall 'P 2ac 2ab'
_symmetry_space_group_name_H-M 'P 21 21 21'
_atom_sites_solution_hydrogens geom
_atom_sites_solution_primary direct
_atom_sites_solution_secondary difmap
_audit_creation_date 2016-09-21
_audit_creation_method 'by CrystalStructure 4.2'
_audit_update_record
;
2018-12-19 deposited with the CCDC.    2019-04-29 downloaded from the CCDC.
;
_cell_angle_alpha 90.0000
_cell_angle_beta 90.0000
_cell_angle_gamma 90.0000
_cell_formula_units_Z 8
_cell_length_a 9.2685(13)
_cell_length_b 17.886(3)
_cell_length_c 21.589(3)
_cell_measurement_reflns_used 7745
_cell_measurement_temperature 93
_cell_measurement_theta_max 27.40
_cell_measurement_theta_min 1.90
_cell_volume 3578.9(9)
_computing_cell_refinement 'CrystalClear-SM Expert 2.1 b45'
_computing_data_collection 'CrystalClear-SM Expert 2.1 b45 (Rigaku, 2015)'
_computing_data_reduction 'CrystalClear-SM Expert 2.1 b45'
_computing_molecular_graphics 'CrystalStructure 4.2'
_computing_publication_material 'CrystalStructure 4.2 (Rigaku, 2015)'
_computing_structure_refinement 'SHELXL Version 2014/7 (Sheldrick, 2008)'
_computing_structure_solution 'SIR2011 (Burla, et al., 2012)'
_diffrn_ambient_temperature 93
_diffrn_detector_area_resol_mean 5.814
_diffrn_measured_fraction_theta_full 0.999
_diffrn_measured_fraction_theta_max 0.998
_diffrn_measurement_device_type 'Rigaku XtaLAB P200'
_diffrn_measurement_method \w
_diffrn_radiation_type 'Mo K\a'
_diffrn_radiation_wavelength 0.71075
_diffrn_reflns_av_R_equivalents 0.0536
_diffrn_reflns_Laue_measured_fraction_full 0.999
_diffrn_reflns_Laue_measured_fraction_max 0.998
_diffrn_reflns_limit_h_max 10
_diffrn_reflns_limit_h_min -11
_diffrn_reflns_limit_k_max 21
_diffrn_reflns_limit_k_min -17
_diffrn_reflns_limit_l_max 25
_diffrn_reflns_limit_l_min -18
_diffrn_reflns_number 20510
_diffrn_reflns_point_group_measured_fraction_full 0.998
_diffrn_reflns_point_group_measured_fraction_max 0.997
_diffrn_reflns_theta_full 25.242
_diffrn_reflns_theta_max 25.406
_diffrn_reflns_theta_min 1.478
_diffrn_standards_number 0
_exptl_absorpt_coefficient_mu 2.344
_exptl_absorpt_correction_T_max 0.791
_exptl_absorpt_correction_T_min 0.509
_exptl_absorpt_correction_type multi-scan
_exptl_absorpt_process_details 'REQAB (Rigaku, 1998)'
_exptl_crystal_colour colorless
_exptl_crystal_density_diffrn 1.537
_exptl_crystal_density_method 'not measured'
_exptl_crystal_description prism
_exptl_crystal_F_000 1664.00
_exptl_crystal_size_max 0.120
_exptl_crystal_size_mid 0.100
_exptl_crystal_size_min 0.100
_refine_diff_density_max 0.27
_refine_diff_density_min -0.39
_refine_ls_abs_structure_details
;
 Flack x determined using 1531 quotients [(I+)-(I-)]/[(I+)+(I-)]
 (Parsons, Flack and Wagner, Acta Cryst. B69 (2013) 249-259).
;
_refine_ls_abs_structure_Flack -0.003(6)
_refine_ls_extinction_method none
_refine_ls_goodness_of_fit_ref 0.830
_refine_ls_hydrogen_treatment constr
_refine_ls_number_parameters 451
_refine_ls_number_reflns 6593
_refine_ls_number_restraints 0
_refine_ls_R_factor_all 0.0614
_refine_ls_R_factor_gt 0.0400
_refine_ls_shift/su_max 0.000
_refine_ls_structure_factor_coef Fsqd
_refine_ls_weighting_details 'w = 1/[\s^2^(Fo^2^)+(0.0243P)^2^] where P=(Fo^2^+2Fc^2^)/3'
_refine_ls_weighting_scheme calc
_refine_ls_wR_factor_gt 0.0655
_refine_ls_wR_factor_ref 0.0704
_reflns_Friedel_coverage 0.775
_reflns_Friedel_fraction_full 0.998
_reflns_Friedel_fraction_max 0.997
_reflns_number_gt 4683
_reflns_number_total 6593
_reflns_threshold_expression F^2^>2.0\s(F^2^)
_cod_data_source_file c9sc00390h2.cif
_cod_data_source_block 53
_cod_depositor_comments
;
The following automatic conversions were performed:

'_chemical_absolute_configuration' value 'ad ' changed to 'ad'
according to
/home/data/users/saulius/crontab/automatic-downloads/rss-feeds/RSC/lib/dictionaries/cif_core.dic
dictionary named 'cif_core.dic' version 2.4.2 from 2011-04-26.

Automatic conversion script
Id: cif_fix_values 4973 2017-02-22 13:04:09Z antanas 
;
_cod_database_code 1550959

loop_
_space_group_symop_id
_space_group_symop_operation_xyz
1 +X,+Y,+Z
2 1/2-X,-Y,1/2+Z
3 1/2+X,1/2-Y,-Z
4 -X,1/2+Y,1/2-Z

loop_
_atom_site_label
_atom_site_type_symbol
_atom_site_fract_x
_atom_site_fract_y
_atom_site_fract_z
_atom_site_U_iso_or_equiv
_atom_site_adp_type
_atom_site_occupancy
_atom_site_site_symmetry_order
_atom_site_calc_flag
_atom_site_refinement_flags_posn
_atom_site_refinement_flags_adp
Br14 Br 0.32051(6) 0.34341(4) 0.29482(3) 0.03875(18) Uani 1 1 d . .
Br34 Br 0.34868(6) 0.16357(3) 0.19600(3) 0.03746(18) Uani 1 1 d . .
F1 F 0.8742(3) 0.12124(18) 0.52241(13) 0.0371(9) Uani 1 1 d . .
F2 F 0.6875(3) 0.19332(19) 0.52495(13) 0.0424(9) Uani 1 1 d . .
F3 F 0.8742(3) 0.22433(19) 0.46986(14) 0.0378(8) Uani 1 1 d . .
F4 F 0.9421(3) 0.3865(2) -0.01287(14) 0.0394(9) Uani 1 1 d . .
F5 F 0.7605(4) 0.3122(2) -0.02318(14) 0.0464(10) Uani 1 1 d . .
F6 F 0.9347(3) 0.2843(2) 0.03997(15) 0.0423(9) Uani 1 1 d . .
O1 O 0.6570(4) 0.0571(2) 0.45634(15) 0.0268(9) Uani 1 1 d . .
O2 O 0.7642(4) -0.0547(2) 0.43072(17) 0.0310(10) Uani 1 1 d . .
O21 O 0.7066(4) 0.4480(2) 0.04114(16) 0.0275(10) Uani 1 1 d . .
O22 O 0.8033(4) 0.5620(2) 0.06760(16) 0.0285(10) Uani 1 1 d . .
N8 N 0.8557(5) 0.0724(3) 0.1321(2) 0.0352(13) Uani 1 1 d . .
N28 N 0.7943(5) 0.4378(3) 0.3724(2) 0.0316(13) Uani 1 1 d . .
C2 C 0.7580(6) 0.0115(4) 0.4278(2) 0.0250(14) Uani 1 1 d . .
C3 C 0.8406(6) 0.0758(3) 0.3971(2) 0.0235(13) Uani 1 1 d . .
H3 H 0.9395 0.0818 0.4149 0.028 Uiso 1 1 calc R U
C4 C 0.7264(5) 0.1256(3) 0.4319(2) 0.0226(13) Uani 1 1 d . .
C5 C 0.8436(6) 0.0744(3) 0.3272(2) 0.0190(12) Uani 1 1 d . .
C6 C 0.7309(5) 0.0443(3) 0.2926(2) 0.0231(13) Uani 1 1 d . .
H6 H 0.6494 0.0243 0.3134 0.028 Uiso 1 1 calc R U
C7 C 0.7346(6) 0.0429(3) 0.2284(2) 0.0273(14) Uani 1 1 d . .
H7 H 0.6569 0.0211 0.2061 0.033 Uiso 1 1 calc R U
C8 C 0.8525(6) 0.0734(3) 0.1961(2) 0.0249(13) Uani 1 1 d . .
C9 C 0.9657(6) 0.1047(3) 0.2312(2) 0.0261(14) Uani 1 1 d . .
H9 H 1.0465 0.1262 0.2108 0.031 Uiso 1 1 calc R U
C10 C 0.9595(5) 0.1044(3) 0.2953(2) 0.0236(13) Uani 1 1 d . .
H10 H 1.0373 0.1254 0.3181 0.028 Uiso 1 1 calc R U
C11 C 0.6272(5) 0.1750(3) 0.3958(2) 0.0237(13) Uani 1 1 d . .
C12 C 0.6819(6) 0.2297(3) 0.3562(2) 0.0242(13) Uani 1 1 d . .
H12 H 0.7833 0.2332 0.3503 0.029 Uiso 1 1 calc R U
C13 C 0.5918(6) 0.2793(3) 0.3254(2) 0.0265(14) Uani 1 1 d . .
H13 H 0.6307 0.3167 0.2990 0.032 Uiso 1 1 calc R U
C14 C 0.4434(6) 0.2731(3) 0.3338(3) 0.0271(14) Uani 1 1 d . .
C15 C 0.3853(6) 0.2177(3) 0.3716(2) 0.0301(15) Uani 1 1 d . .
H15 H 0.2837 0.2132 0.3761 0.036 Uiso 1 1 calc R U
C16 C 0.4769(5) 0.1690(3) 0.4024(2) 0.0272(14) Uani 1 1 d . .
H16 H 0.4376 0.1312 0.4283 0.033 Uiso 1 1 calc R U
C17 C 0.7907(6) 0.1664(4) 0.4875(2) 0.0295(14) Uani 1 1 d . .
C18 C 0.7305(6) 0.0478(4) 0.0968(3) 0.0423(18) Uani 1 1 d . .
H18A H 0.7520 0.0508 0.0524 0.051 Uiso 1 1 calc R U
H18B H 0.7072 -0.0040 0.1077 0.051 Uiso 1 1 calc R U
H18C H 0.6479 0.0801 0.1063 0.051 Uiso 1 1 calc R U
C19 C 0.9785(6) 0.1037(4) 0.0989(3) 0.0389(17) Uani 1 1 d . .
H19A H 0.9631 0.0984 0.0542 0.047 Uiso 1 1 calc R U
H19B H 0.9885 0.1568 0.1093 0.047 Uiso 1 1 calc R U
H19C H 1.0665 0.0770 0.1108 0.047 Uiso 1 1 calc R U
C22 C 0.7978(6) 0.4953(4) 0.0727(2) 0.0252(14) Uani 1 1 d . .
C23 C 0.8745(6) 0.4342(3) 0.1097(2) 0.0221(13) Uani 1 1 d . .
H23 H 0.9782 0.4292 0.0976 0.027 Uiso 1 1 calc R U
C24 C 0.7740(6) 0.3812(3) 0.0704(2) 0.0247(13) Uani 1 1 d . .
C25 C 0.8554(5) 0.4368(3) 0.1788(2) 0.0192(12) Uani 1 1 d . .
C26 C 0.7302(5) 0.4663(3) 0.2054(2) 0.0225(13) Uani 1 1 d . .
H26 H 0.6577 0.4865 0.1791 0.027 Uiso 1 1 calc R U
C27 C 0.7087(5) 0.4670(3) 0.2686(2) 0.0240(13) Uani 1 1 d . .
H27 H 0.6224 0.4875 0.2851 0.029 Uiso 1 1 calc R U
C28 C 0.8146(5) 0.4373(3) 0.3089(2) 0.0238(13) Uani 1 1 d . .
C29 C 0.9408(6) 0.4086(3) 0.2821(2) 0.0270(14) Uani 1 1 d . .
H29 H 1.0149 0.3892 0.3079 0.032 Uiso 1 1 calc R U
C30 C 0.9586(6) 0.4081(3) 0.2185(2) 0.0251(14) Uani 1 1 d . .
H30 H 1.0443 0.3875 0.2016 0.030 Uiso 1 1 calc R U
C31 C 0.6681(6) 0.3318(3) 0.1028(2) 0.0237(12) Uani 1 1 d . .
C32 C 0.5192(5) 0.3388(3) 0.0930(2) 0.0279(13) Uani 1 1 d . .
H32 H 0.4838 0.3772 0.0666 0.033 Uiso 1 1 calc R U
C33 C 0.4235(6) 0.2904(3) 0.1215(2) 0.0288(15) Uani 1 1 d . .
H33 H 0.3226 0.2954 0.1149 0.035 Uiso 1 1 calc R U
C34 C 0.4766(6) 0.2346(3) 0.1597(2) 0.0289(14) Uani 1 1 d . .
C35 C 0.6233(6) 0.2271(3) 0.1719(2) 0.0263(14) Uani 1 1 d . .
H35 H 0.6576 0.1893 0.1990 0.032 Uiso 1 1 calc R U
C36 C 0.7178(6) 0.2762(3) 0.1435(2) 0.0275(14) Uani 1 1 d . .
H36 H 0.8182 0.2723 0.1517 0.033 Uiso 1 1 calc R U
C37 C 0.8523(6) 0.3401(4) 0.0179(2) 0.0329(14) Uani 1 1 d . .
C38 C 0.6573(6) 0.4608(3) 0.3989(2) 0.0356(15) Uani 1 1 d . .
H38A H 0.6626 0.4576 0.4442 0.043 Uiso 1 1 calc R U
H38B H 0.6363 0.5124 0.3867 0.043 Uiso 1 1 calc R U
H38C H 0.5805 0.4278 0.3839 0.043 Uiso 1 1 calc R U
C39 C 0.9055(6) 0.4073(4) 0.4130(3) 0.0379(17) Uani 1 1 d . .
H39A H 0.8743 0.4119 0.4562 0.045 Uiso 1 1 calc R U
H39B H 0.9211 0.3544 0.4031 0.045 Uiso 1 1 calc R U
H39C H 0.9956 0.4350 0.4071 0.045 Uiso 1 1 calc R U

loop_
_atom_site_aniso_label
_atom_site_aniso_U_11
_atom_site_aniso_U_22
_atom_site_aniso_U_33
_atom_site_aniso_U_23
_atom_site_aniso_U_13
_atom_site_aniso_U_12
Br14 0.0379(3) 0.0372(4) 0.0412(4) -0.0030(4) -0.0084(3) 0.0127(3)
Br34 0.0401(3) 0.0355(4) 0.0368(3) -0.0030(3) 0.0061(3) -0.0126(3)
F1 0.045(2) 0.040(2) 0.0267(18) 0.0030(16) -0.0127(16) 0.0019(18)
F2 0.049(2) 0.055(2) 0.0240(17) -0.0118(17) 0.0028(16) 0.0043(19)
F3 0.046(2) 0.034(2) 0.0333(19) -0.0006(17) -0.0085(16) -0.0116(18)
F4 0.045(2) 0.043(2) 0.030(2) 0.0037(17) 0.0159(16) -0.0010(19)
F5 0.057(2) 0.058(3) 0.0246(18) -0.0135(18) 0.0006(17) -0.003(2)
F6 0.050(2) 0.037(2) 0.040(2) 0.0054(18) 0.0172(17) 0.0183(18)
O1 0.030(2) 0.026(2) 0.025(2) 0.0035(18) 0.0040(19) -0.003(2)
O2 0.036(2) 0.026(3) 0.030(2) 0.005(2) 0.0003(18) -0.003(2)
O21 0.033(2) 0.026(2) 0.023(2) 0.0020(19) -0.0059(18) 0.000(2)
O22 0.031(2) 0.025(2) 0.029(2) 0.0032(19) 0.0014(17) -0.002(2)
N8 0.033(3) 0.052(4) 0.020(3) 0.001(2) 0.005(2) 0.005(3)
N28 0.032(3) 0.045(3) 0.017(3) 0.000(2) 0.000(2) 0.001(3)
C2 0.025(3) 0.035(4) 0.014(3) 0.002(3) -0.004(3) 0.003(3)
C3 0.024(3) 0.027(3) 0.020(3) 0.002(3) -0.001(3) -0.005(3)
C4 0.025(3) 0.024(3) 0.019(3) 0.003(3) 0.003(2) -0.004(3)
C5 0.023(3) 0.019(3) 0.016(3) 0.005(2) 0.000(2) 0.005(3)
C6 0.024(3) 0.023(3) 0.023(3) -0.002(3) 0.004(3) -0.002(2)
C7 0.023(3) 0.032(4) 0.026(3) -0.007(3) -0.004(2) 0.002(3)
C8 0.030(3) 0.025(3) 0.019(3) 0.001(3) 0.001(3) 0.007(3)
C9 0.019(3) 0.032(4) 0.027(3) 0.007(3) 0.005(2) -0.001(3)
C10 0.027(3) 0.023(3) 0.021(3) 0.006(3) -0.002(3) 0.000(3)
C11 0.028(3) 0.028(3) 0.015(3) -0.008(3) -0.001(2) -0.004(3)
C12 0.022(3) 0.027(3) 0.024(3) -0.006(3) 0.000(3) 0.004(3)
C13 0.029(3) 0.022(3) 0.028(3) -0.005(3) 0.003(3) -0.004(3)
C14 0.028(3) 0.026(4) 0.027(3) 0.000(3) -0.006(3) 0.009(3)
C15 0.028(3) 0.040(4) 0.023(3) -0.008(3) -0.004(3) 0.005(3)
C16 0.030(3) 0.032(4) 0.019(3) -0.002(3) 0.005(2) -0.008(3)
C17 0.034(3) 0.033(4) 0.022(3) -0.004(3) -0.002(3) 0.000(3)
C18 0.052(4) 0.054(5) 0.022(3) -0.007(3) -0.005(3) 0.001(4)
C19 0.045(4) 0.051(5) 0.021(3) 0.005(3) 0.006(3) 0.010(3)
C22 0.023(3) 0.036(4) 0.016(3) 0.002(3) 0.010(2) -0.002(3)
C23 0.024(3) 0.022(3) 0.021(3) 0.002(3) 0.003(2) 0.000(3)
C24 0.030(3) 0.025(3) 0.019(3) 0.000(3) -0.001(3) 0.008(3)
C25 0.020(3) 0.019(3) 0.019(3) 0.006(2) 0.000(2) 0.000(3)
C26 0.023(3) 0.025(3) 0.020(3) 0.001(3) -0.004(3) -0.003(3)
C27 0.025(3) 0.026(3) 0.021(3) -0.001(3) 0.004(2) 0.002(3)
C28 0.030(3) 0.023(3) 0.018(3) 0.000(2) -0.001(3) -0.007(3)
C29 0.024(3) 0.034(4) 0.023(3) 0.006(3) -0.007(3) 0.002(3)
C30 0.020(3) 0.032(4) 0.023(3) 0.001(3) 0.002(2) 0.008(3)
C31 0.030(3) 0.026(3) 0.015(3) -0.003(3) 0.002(2) -0.003(3)
C32 0.035(3) 0.029(4) 0.020(3) -0.001(3) -0.006(2) 0.001(3)
C33 0.028(3) 0.035(4) 0.023(3) -0.002(3) -0.001(3) 0.001(3)
C34 0.028(3) 0.030(4) 0.028(3) -0.006(3) 0.009(3) -0.007(3)
C35 0.032(3) 0.021(3) 0.026(3) -0.001(3) 0.006(3) 0.004(3)
C36 0.030(3) 0.031(4) 0.022(3) -0.003(3) 0.005(3) 0.004(3)
C37 0.038(3) 0.036(4) 0.025(3) 0.005(3) 0.010(3) 0.001(4)
C38 0.041(4) 0.044(4) 0.022(3) -0.001(3) 0.004(3) -0.001(3)
C39 0.046(4) 0.045(5) 0.022(4) 0.000(3) -0.005(3) -0.004(3)

loop_
_atom_type_symbol
_atom_type_description
_atom_type_scat_dispersion_real
_atom_type_scat_dispersion_imag
_atom_type_scat_source
C C 0.0033 0.0016
;
International Tables for Crystallography
(Vol. C, Tables 4.2.6.8 and 6.1.1.4)
;
H H 0.0000 0.0000
;
International Tables for Crystallography
(Vol. C, Table 6.1.1.4)
;
Br Br -0.2901 2.4595
;
International Tables for Crystallography
(Vol. C, Tables 4.2.6.8 and 6.1.1.4)
;
F F 0.0171 0.0103
;
International Tables for Crystallography
(Vol. C, Tables 4.2.6.8 and 6.1.1.4)
;
N N 0.0061 0.0033
;
International Tables for Crystallography
(Vol. C, Tables 4.2.6.8 and 6.1.1.4)
;
O O 0.0106 0.0060
;
International Tables for Crystallography
(Vol. C, Tables 4.2.6.8 and 6.1.1.4)
;

loop_
_geom_angle_atom_site_label_1
_geom_angle_atom_site_label_2
_geom_angle_atom_site_label_3
_geom_angle
C2 O1 C4 92.0(4)
C22 O21 C24 91.5(4)
C8 N8 C19 120.3(5)
C8 N8 C18 120.7(5)
C19 N8 C18 118.7(4)
C28 N28 C38 120.8(4)
C28 N28 C39 119.8(4)
C38 N28 C39 119.0(4)
O2 C2 O1 126.6(5)
O2 C2 C3 138.4(5)
O1 C2 C3 95.0(5)
C5 C3 C2 115.5(4)
C5 C3 C4 119.9(4)
C2 C3 C4 83.2(4)
C5 C3 H3 111.8
C2 C3 H3 111.8
C4 C3 H3 111.8
O1 C4 C11 114.0(4)
O1 C4 C17 106.5(4)
C11 C4 C17 111.6(5)
O1 C4 C3 89.7(4)
C11 C4 C3 120.0(4)
C17 C4 C3 112.6(4)
C10 C5 C6 117.6(5)
C10 C5 C3 120.4(5)
C6 C5 C3 122.0(5)
C7 C6 C5 121.7(5)
C7 C6 H6 119.1
C5 C6 H6 119.1
C6 C7 C8 120.5(5)
C6 C7 H7 119.7
C8 C7 H7 119.7
N8 C8 C7 120.5(5)
N8 C8 C9 121.8(5)
C7 C8 C9 117.7(5)
C10 C9 C8 120.3(5)
C10 C9 H9 119.9
C8 C9 H9 119.9
C5 C10 C9 122.1(5)
C5 C10 H10 119.0
C9 C10 H10 119.0
C12 C11 C16 118.5(5)
C12 C11 C4 120.7(5)
C16 C11 C4 120.8(5)
C13 C12 C11 121.5(5)
C13 C12 H12 119.2
C11 C12 H12 119.2
C12 C13 C14 118.8(5)
C12 C13 H13 120.6
C14 C13 H13 120.6
C13 C14 C15 121.0(5)
C13 C14 Br14 118.9(4)
C15 C14 Br14 120.0(4)
C16 C15 C14 119.4(5)
C16 C15 H15 120.3
C14 C15 H15 120.3
C15 C16 C11 120.7(5)
C15 C16 H16 119.6
C11 C16 H16 119.6
F2 C17 F3 107.7(5)
F2 C17 F1 106.7(4)
F3 C17 F1 106.8(4)
F2 C17 C4 111.6(4)
F3 C17 C4 111.7(4)
F1 C17 C4 112.1(5)
N8 C18 H18A 109.5
N8 C18 H18B 109.5
H18A C18 H18B 109.5
N8 C18 H18C 109.5
H18A C18 H18C 109.5
H18B C18 H18C 109.5
N8 C19 H19A 109.5
N8 C19 H19B 109.5
H19A C19 H19B 109.5
N8 C19 H19C 109.5
H19A C19 H19C 109.5
H19B C19 H19C 109.5
O22 C22 O21 126.4(5)
O22 C22 C23 137.7(5)
O21 C22 C23 95.9(5)
C25 C23 C22 116.2(4)
C25 C23 C24 118.9(4)
C22 C23 C24 82.8(4)
C25 C23 H23 112.0
C22 C23 H23 112.0
C24 C23 H23 112.0
O21 C24 C31 113.4(4)
O21 C24 C37 105.6(4)
C31 C24 C37 111.9(5)
O21 C24 C23 89.6(4)
C31 C24 C23 119.5(4)
C37 C24 C23 113.9(4)
C30 C25 C26 117.4(5)
C30 C25 C23 121.5(5)
C26 C25 C23 121.1(5)
C27 C26 C25 122.0(5)
C27 C26 H26 119.0
C25 C26 H26 119.0
C26 C27 C28 120.4(5)
C26 C27 H27 119.8
C28 C27 H27 119.8
N28 C28 C29 121.7(5)
N28 C28 C27 120.9(5)
C29 C28 C27 117.5(5)
C30 C29 C28 120.8(5)
C30 C29 H29 119.6
C28 C29 H29 119.6
C25 C30 C29 122.1(5)
C25 C30 H30 119.0
C29 C30 H30 119.0
C32 C31 C36 118.7(5)
C32 C31 C24 121.5(5)
C36 C31 C24 119.7(5)
C33 C32 C31 120.5(5)
C33 C32 H32 119.7
C31 C32 H32 119.7
C32 C33 C34 119.2(5)
C32 C33 H33 120.4
C34 C33 H33 120.4
C33 C34 C35 121.9(5)
C33 C34 Br34 120.3(4)
C35 C34 Br34 117.8(5)
C36 C35 C34 118.3(5)
C36 C35 H35 120.8
C34 C35 H35 120.8
C35 C36 C31 121.2(5)
C35 C36 H36 119.4
C31 C36 H36 119.4
F5 C37 F6 108.9(5)
F5 C37 F4 107.3(4)
F6 C37 F4 106.4(4)
F5 C37 C24 111.7(5)
F6 C37 C24 111.3(4)
F4 C37 C24 111.1(5)
N28 C38 H38A 109.5
N28 C38 H38B 109.5
H38A C38 H38B 109.5
N28 C38 H38C 109.5
H38A C38 H38C 109.5
H38B C38 H38C 109.5
N28 C39 H39A 109.5
N28 C39 H39B 109.5
H39A C39 H39B 109.5
N28 C39 H39C 109.5
H39A C39 H39C 109.5
H39B C39 H39C 109.5

loop_
_geom_bond_atom_site_label_1
_geom_bond_atom_site_label_2
_geom_bond_distance
Br14 C14 1.894(5)
Br34 C34 1.906(5)
F1 C17 1.349(6)
F2 C17 1.341(6)
F3 C17 1.348(6)
F4 C37 1.351(6)
F5 C37 1.326(6)
F6 C37 1.343(6)
O1 C2 1.387(6)
O1 C4 1.481(6)
O2 C2 1.187(6)
O21 C22 1.377(6)
O21 C24 1.489(6)
O22 C22 1.198(6)
N8 C8 1.381(6)
N8 C19 1.458(7)
N8 C18 1.458(7)
N28 C28 1.383(6)
N28 C38 1.453(7)
N28 C39 1.459(7)
C2 C3 1.533(8)
C3 C5 1.508(7)
C3 C4 1.574(7)
C3 H3 1.0000
C4 C11 1.495(7)
C4 C17 1.527(7)
C5 C10 1.384(7)
C5 C6 1.393(7)
C6 C7 1.385(7)
C6 H6 0.9500
C7 C8 1.407(7)
C7 H7 0.9500
C8 C9 1.410(7)
C9 C10 1.385(7)
C9 H9 0.9500
C10 H10 0.9500
C11 C12 1.395(7)
C11 C16 1.404(7)
C12 C13 1.388(7)
C12 H12 0.9500
C13 C14 1.392(7)
C13 H13 0.9500
C14 C15 1.392(8)
C15 C16 1.387(7)
C15 H15 0.9500
C16 H16 0.9500
C18 H18A 0.9800
C18 H18B 0.9800
C18 H18C 0.9800
C19 H19A 0.9800
C19 H19B 0.9800
C19 H19C 0.9800
C22 C23 1.529(8)
C23 C25 1.504(7)
C23 C24 1.577(7)
C23 H23 1.0000
C24 C31 1.493(7)
C24 C37 1.534(7)
C25 C30 1.382(7)
C25 C26 1.399(7)
C26 C27 1.378(7)
C26 H26 0.9500
C27 C28 1.416(7)
C27 H27 0.9500
C28 C29 1.403(7)
C29 C30 1.382(7)
C29 H29 0.9500
C30 H30 0.9500
C31 C32 1.402(7)
C31 C36 1.405(7)
C32 C33 1.384(7)
C32 H32 0.9500
C33 C34 1.386(8)
C33 H33 0.9500
C34 C35 1.391(7)
C35 C36 1.384(7)
C35 H35 0.9500
C36 H36 0.9500
C38 H38A 0.9800
C38 H38B 0.9800
C38 H38C 0.9800
C39 H39A 0.9800
C39 H39B 0.9800
C39 H39C 0.9800

loop_
_geom_torsion_atom_site_label_1
_geom_torsion_atom_site_label_2
_geom_torsion_atom_site_label_3
_geom_torsion_atom_site_label_4
_geom_torsion
C4 O1 C2 O2 178.3(6)
C4 O1 C2 C3 -1.6(4)
O2 C2 C3 C5 61.6(9)
O1 C2 C3 C5 -118.4(5)
O2 C2 C3 C4 -178.4(7)
O1 C2 C3 C4 1.5(4)
C2 O1 C4 C11 124.6(4)
C2 O1 C4 C17 -111.9(4)
C2 O1 C4 C3 1.6(4)
C5 C3 C4 O1 114.1(5)
C2 C3 C4 O1 -1.4(3)
C5 C3 C4 C11 -3.8(7)
C2 C3 C4 C11 -119.3(5)
C5 C3 C4 C17 -138.1(5)
C2 C3 C4 C17 106.4(5)
C2 C3 C5 C10 -150.2(5)
C4 C3 C5 C10 112.7(6)
C2 C3 C5 C6 30.6(7)
C4 C3 C5 C6 -66.5(7)
C10 C5 C6 C7 1.2(8)
C3 C5 C6 C7 -179.6(5)
C5 C6 C7 C8 -1.2(8)
C19 N8 C8 C7 -179.7(5)
C18 N8 C8 C7 7.1(8)
C19 N8 C8 C9 0.5(8)
C18 N8 C8 C9 -172.7(5)
C6 C7 C8 N8 -179.5(5)
C6 C7 C8 C9 0.3(8)
N8 C8 C9 C10 -179.6(5)
C7 C8 C9 C10 0.6(8)
C6 C5 C10 C9 -0.3(8)
C3 C5 C10 C9 -179.5(5)
C8 C9 C10 C5 -0.6(8)
O1 C4 C11 C12 -162.5(4)
C17 C4 C11 C12 76.7(6)
C3 C4 C11 C12 -58.0(7)
O1 C4 C11 C16 19.5(7)
C17 C4 C11 C16 -101.2(6)
C3 C4 C11 C16 124.1(5)
C16 C11 C12 C13 2.2(8)
C4 C11 C12 C13 -175.8(5)
C11 C12 C13 C14 -0.9(8)
C12 C13 C14 C15 -1.0(8)
C12 C13 C14 Br14 177.2(4)
C13 C14 C15 C16 1.6(8)
Br14 C14 C15 C16 -176.6(4)
C14 C15 C16 C11 -0.2(8)
C12 C11 C16 C15 -1.6(8)
C4 C11 C16 C15 176.3(5)
O1 C4 C17 F2 -68.1(6)
C11 C4 C17 F2 56.9(6)
C3 C4 C17 F2 -164.8(4)
O1 C4 C17 F3 171.3(4)
C11 C4 C17 F3 -63.6(6)
C3 C4 C17 F3 74.6(6)
O1 C4 C17 F1 51.6(5)
C11 C4 C17 F1 176.6(4)
C3 C4 C17 F1 -45.2(6)
C24 O21 C22 O22 176.9(6)
C24 O21 C22 C23 -2.8(4)
O22 C22 C23 C25 64.3(9)
O21 C22 C23 C25 -116.1(5)
O22 C22 C23 C24 -177.0(7)
O21 C22 C23 C24 2.7(4)
C22 O21 C24 C31 124.9(4)
C22 O21 C24 C37 -112.1(4)
C22 O21 C24 C23 2.7(4)
C25 C23 C24 O21 113.6(5)
C22 C23 C24 O21 -2.4(3)
C25 C23 C24 C31 -3.3(7)
C22 C23 C24 C31 -119.4(5)
C25 C23 C24 C37 -139.4(5)
C22 C23 C24 C37 104.5(5)
C22 C23 C25 C30 -152.6(5)
C24 C23 C25 C30 110.9(6)
C22 C23 C25 C26 29.4(7)
C24 C23 C25 C26 -67.1(7)
C30 C25 C26 C27 -0.2(8)
C23 C25 C26 C27 177.9(5)
C25 C26 C27 C28 0.0(8)
C38 N28 C28 C29 -173.7(5)
C39 N28 C28 C29 -0.5(8)
C38 N28 C28 C27 7.2(8)
C39 N28 C28 C27 -179.6(5)
C26 C27 C28 N28 179.9(5)
C26 C27 C28 C29 0.8(8)
N28 C28 C29 C30 179.5(5)
C27 C28 C29 C30 -1.3(8)
C26 C25 C30 C29 -0.4(8)
C23 C25 C30 C29 -178.4(5)
C28 C29 C30 C25 1.2(9)
O21 C24 C31 C32 14.6(7)
C37 C24 C31 C32 -104.8(6)
C23 C24 C31 C32 118.3(5)
O21 C24 C31 C36 -166.2(4)
C37 C24 C31 C36 74.3(6)
C23 C24 C31 C36 -62.6(7)
C36 C31 C32 C33 -1.9(8)
C24 C31 C32 C33 177.2(5)
C31 C32 C33 C34 -0.2(8)
C32 C33 C34 C35 2.0(8)
C32 C33 C34 Br34 -176.5(4)
C33 C34 C35 C36 -1.6(8)
Br34 C34 C35 C36 177.1(4)
C34 C35 C36 C31 -0.7(8)
C32 C31 C36 C35 2.4(8)
C24 C31 C36 C35 -176.8(5)
O21 C24 C37 F5 -66.9(6)
C31 C24 C37 F5 57.0(6)
C23 C24 C37 F5 -163.5(4)
O21 C24 C37 F6 171.2(4)
C31 C24 C37 F6 -64.9(6)
C23 C24 C37 F6 74.6(6)
O21 C24 C37 F4 52.9(6)
C31 C24 C37 F4 176.9(4)
C23 C24 C37 F4 -43.7(6)
